data_4314596
loop_
_publ_author_name
'Fei Cheng'
'Andrew L. Hector'
'William Levason'
'Gillian Reid'
'Michael Webster'
'Wenjian Zhang'

_publ_contact_author_address
;   School of Chemistry
    University of Southampton
    Southampton SO17 1BJ, UK
;
_publ_contact_author_email gr@soton.ac.uk
_publ_contact_author_fax '023 8059 3781'
_publ_contact_author_name 'Professor Gillian Reid'
_publ_contact_author_phone '023 8059 3609'
_publ_section_title
;
 Diphosphine and Diarsine Complexes of Germanium(II) Halides-Preparation,
 Spectroscopic, and Structural Studies
;
_journal_name_full 'Inorganic Chemistry'
_journal_page_first 752
_journal_page_last 760
_journal_paper_doi 10.1021/ic902068z
_journal_volume 49
_journal_year 2010
_chemical_absolute_configuration unk
_chemical_formula_moiety 'C30 H24 Cl2 Ge P2'
_chemical_formula_sum 'C30 H24 Cl2 Ge P2'
_chemical_formula_weight 589.92
_chemical_name_systematic
; 
 Dichlorido(1,2-bis(diphenylphosphino)benzene)germanium(II) 
;
_space_group_IT_number 19
_symmetry_cell_setting orthorhombic
_symmetry_Int_Tables_number 19
_symmetry_space_group_name_Hall 'P 2ac 2ab'
_symmetry_space_group_name_H-M 'P 21 21 21'
_atom_sites_solution_hydrogens geom
_atom_sites_solution_primary direct
_atom_sites_solution_secondary difmap
_audit_author_name 'Webster, M.'
_audit_creation_date 2007-11-03
_audit_creation_method 'SHELXL-97 + hand edit'
_cell_angle_alpha 90.00
_cell_angle_beta 90.00
_cell_angle_gamma 90.00
_cell_formula_units_Z 4
_cell_length_a 10.438(3)
_cell_length_b 14.335(4)
_cell_length_c 18.996(5)
_cell_measurement_reflns_used 27066
_cell_measurement_temperature 120(2)
_cell_measurement_theta_max 27.48
_cell_measurement_theta_min 2.91
_cell_volume 2842.3(14)
_computing_structure_refinement 'SHELXL-97 (Sheldrick, 1997)'
_computing_structure_solution 'SHELXS-97 (Sheldrick, 1997)'
_diffrn_ambient_temperature 120(2)
_diffrn_measured_fraction_theta_full 0.996
_diffrn_measured_fraction_theta_max 0.996
_diffrn_measurement_device_type 'Bruker-Nonius 95mm CCD camera on \k-goniostat'
_diffrn_measurement_method '\f & \w scans'
_diffrn_radiation_monochromator graphite
_diffrn_radiation_source 'Bruker-Nonius FR591 rotating anode'
_diffrn_radiation_type MoK\a
_diffrn_radiation_wavelength 0.71073
_diffrn_reflns_av_R_equivalents 0.0946
_diffrn_reflns_av_sigmaI/netI 0.0973
_diffrn_reflns_limit_h_max 13
_diffrn_reflns_limit_h_min -11
_diffrn_reflns_limit_k_max 17
_diffrn_reflns_limit_k_min -18
_diffrn_reflns_limit_l_max 24
_diffrn_reflns_limit_l_min -24
_diffrn_reflns_number 27455
_diffrn_reflns_theta_full 27.46
_diffrn_reflns_theta_max 27.46
_diffrn_reflns_theta_min 3.23
_diffrn_standards_decay_% 0
_diffrn_standards_number 0
_exptl_absorpt_coefficient_mu 1.396
_exptl_absorpt_correction_T_max 0.7456
_exptl_absorpt_correction_T_min 0.6415
_exptl_absorpt_correction_type multi-scan
_exptl_absorpt_process_details 'G.M. Sheldrick, (2007). SADABS. Version 2007/2. Bruker AXS Inc.'
_exptl_crystal_colour colourless
_exptl_crystal_density_diffrn 1.379
_exptl_crystal_density_method 'not measured'
_exptl_crystal_description block
_exptl_crystal_F_000 1200
_exptl_crystal_size_max 0.20
_exptl_crystal_size_mid 0.16
_exptl_crystal_size_min 0.14
_refine_diff_density_max 0.214
_refine_diff_density_min -0.315
_refine_diff_density_rms 0.051
_refine_ls_abs_structure_details 'Flack H D (1983), Acta Cryst. A39, 876-881'
_refine_ls_abs_structure_Flack 0.324(12)
_refine_ls_extinction_method none
_refine_ls_goodness_of_fit_ref 0.996
_refine_ls_hydrogen_treatment constr
_refine_ls_matrix_type full
_refine_ls_number_parameters 317
_refine_ls_number_reflns 6451
_refine_ls_number_restraints 0
_refine_ls_restrained_S_all 0.996
_refine_ls_R_factor_all 0.1158
_refine_ls_R_factor_gt 0.0523
_refine_ls_shift/su_max 0.001
_refine_ls_shift/su_mean 0.000
_refine_ls_structure_factor_coef Fsqd
_refine_ls_weighting_details 'w=1/[\s^2^(Fo^2^)+(0.0332P)^2^+0.4006P] where P=(Fo^2^+2Fc^2^)/3'
_refine_ls_weighting_scheme calc
_refine_ls_wR_factor_gt 0.0914
_refine_ls_wR_factor_ref 0.1092
_reflns_number_gt 3859
_reflns_number_total 6451
_reflns_threshold_expression I>2sigma(I)
_cod_data_source_file ic902068z_si_001_03.cif
_cod_data_source_block 07wz025
_cod_original_cell_volume 2842.1(13)
_cod_database_code 4314596

loop_
_symmetry_equiv_pos_as_xyz
'x, y, z'
'-x+1/2, -y, z+1/2'
'-x, y+1/2, -z+1/2'
'x+1/2, -y+1/2, -z'

loop_
_atom_site_label
_atom_site_type_symbol
_atom_site_fract_x
_atom_site_fract_y
_atom_site_fract_z
_atom_site_U_iso_or_equiv
_atom_site_adp_type
_atom_site_occupancy
_atom_site_symmetry_multiplicity
_atom_site_calc_flag
_atom_site_refinement_flags
_atom_site_disorder_assembly
_atom_site_disorder_group
Ge1 Ge 0.60838(5) 0.50806(4) 0.58348(3) 0.06676(18) Uani 1 1 d . . .
Cl1 Cl 0.51913(16) 0.51729(10) 0.69253(6) 0.0894(5) Uani 1 1 d . . .
Cl2 Cl 0.73078(13) 0.37649(11) 0.60647(7) 0.0832(4) Uani 1 1 d . . .
P1 P 0.42536(11) 0.40626(7) 0.54450(5) 0.0446(3) Uani 1 1 d . . .
P2 P 0.35985(13) 0.62312(8) 0.53747(6) 0.0554(3) Uani 1 1 d . . .
C1 C 0.4359(4) 0.2875(3) 0.5769(2) 0.0449(9) Uani 1 1 d . . .
C2 C 0.4502(5) 0.2740(3) 0.6491(2) 0.0588(13) Uani 1 1 d . . .
H2 H 0.4527 0.3261 0.6801 0.071 Uiso 1 1 calc R . .
C3 C 0.4609(5) 0.1848(3) 0.6753(2) 0.0669(14) Uani 1 1 d . . .
H3 H 0.4684 0.1758 0.7247 0.080 Uiso 1 1 calc R . .
C4 C 0.4608(5) 0.1090(3) 0.6316(2) 0.0695(14) Uani 1 1 d . . .
H4 H 0.4701 0.0481 0.6505 0.083 Uiso 1 1 calc R . .
C5 C 0.4473(6) 0.1210(3) 0.5604(2) 0.0732(15) Uani 1 1 d . . .
H5 H 0.4465 0.0684 0.5300 0.088 Uiso 1 1 calc R . .
C6 C 0.4349(5) 0.2108(3) 0.5329(2) 0.0610(13) Uani 1 1 d . . .
H6 H 0.4256 0.2193 0.4836 0.073 Uiso 1 1 calc R . .
C7 C 0.4302(4) 0.3981(3) 0.44952(19) 0.0502(11) Uani 1 1 d . . .
C8 C 0.5495(5) 0.3855(3) 0.4180(2) 0.0632(12) Uani 1 1 d . . .
H8 H 0.6242 0.3814 0.4465 0.076 Uiso 1 1 calc R . .
C9 C 0.5599(7) 0.3791(4) 0.3453(3) 0.0837(17) Uani 1 1 d . . .
H9 H 0.6412 0.3707 0.3237 0.100 Uiso 1 1 calc R . .
C10 C 0.4513(8) 0.3850(5) 0.3053(3) 0.095(2) Uani 1 1 d . . .
H10 H 0.4584 0.3798 0.2556 0.114 Uiso 1 1 calc R . .
C11 C 0.3333(8) 0.3980(5) 0.3345(3) 0.105(2) Uani 1 1 d . . .
H11 H 0.2598 0.4034 0.3053 0.126 Uiso 1 1 calc R . .
C12 C 0.3211(5) 0.4035(4) 0.4086(2) 0.0699(14) Uani 1 1 d . . .
H12 H 0.2393 0.4108 0.4298 0.084 Uiso 1 1 calc R . .
C13 C 0.2658(4) 0.4461(3) 0.57032(19) 0.0435(10) Uani 1 1 d . . .
C14 C 0.1756(4) 0.3831(3) 0.5959(2) 0.0556(11) Uani 1 1 d . . .
H14 H 0.1954 0.3185 0.5975 0.067 Uiso 1 1 calc R . .
C15 C 0.0584(5) 0.4139(4) 0.6190(2) 0.0640(13) Uani 1 1 d . . .
H15 H -0.0020 0.3706 0.6372 0.077 Uiso 1 1 calc R . .
C16 C 0.0276(5) 0.5081(4) 0.6157(2) 0.0690(13) Uani 1 1 d . . .
H16 H -0.0536 0.5290 0.6317 0.083 Uiso 1 1 calc R . .
C17 C 0.1147(5) 0.5710(3) 0.5894(2) 0.0635(12) Uani 1 1 d . . .
H17 H 0.0924 0.6351 0.5866 0.076 Uiso 1 1 calc R . .
C18 C 0.2354(5) 0.5418(3) 0.5666(2) 0.0481(11) Uani 1 1 d . . .
C19 C 0.3181(4) 0.7293(3) 0.5854(3) 0.0580(11) Uani 1 1 d . . .
C20 C 0.3012(6) 0.8155(3) 0.5540(3) 0.0747(15) Uani 1 1 d . . .
H20 H 0.3055 0.8204 0.5042 0.090 Uiso 1 1 calc R . .
C21 C 0.2783(6) 0.8946(4) 0.5936(3) 0.0899(18) Uani 1 1 d . . .
H21 H 0.2666 0.9531 0.5709 0.108 Uiso 1 1 calc R . .
C22 C 0.2725(6) 0.8890(4) 0.6647(3) 0.0878(18) Uani 1 1 d . . .
H22 H 0.2569 0.9437 0.6916 0.105 Uiso 1 1 calc R . .
C23 C 0.2891(6) 0.8043(4) 0.6984(3) 0.0818(16) Uani 1 1 d . . .
H23 H 0.2842 0.8004 0.7483 0.098 Uiso 1 1 calc R . .
C24 C 0.3131(5) 0.7255(3) 0.6584(2) 0.0681(14) Uani 1 1 d . . .
H24 H 0.3264 0.6675 0.6814 0.082 Uiso 1 1 calc R . .
C25 C 0.3179(5) 0.6497(3) 0.4459(2) 0.0644(13) Uani 1 1 d . . .
C26 C 0.4186(6) 0.6605(4) 0.4003(3) 0.0870(17) Uani 1 1 d . . .
H26 H 0.5039 0.6555 0.4172 0.104 Uiso 1 1 calc R . .
C27 C 0.3966(8) 0.6790(6) 0.3292(3) 0.122(3) Uani 1 1 d . . .
H27 H 0.4665 0.6871 0.2977 0.147 Uiso 1 1 calc R . .
C28 C 0.2738(9) 0.6854(6) 0.3054(3) 0.132(3) Uani 1 1 d . . .
H28 H 0.2583 0.6980 0.2571 0.159 Uiso 1 1 calc R . .
C29 C 0.1727(8) 0.6739(6) 0.3502(3) 0.138(3) Uani 1 1 d . . .
H29 H 0.0874 0.6780 0.3330 0.165 Uiso 1 1 calc R . .
C30 C 0.1952(6) 0.6565(5) 0.4203(3) 0.0959(19) Uani 1 1 d . . .
H30 H 0.1248 0.6490 0.4515 0.115 Uiso 1 1 calc R . .

loop_
_atom_site_aniso_label
_atom_site_aniso_U_11
_atom_site_aniso_U_22
_atom_site_aniso_U_33
_atom_site_aniso_U_23
_atom_site_aniso_U_13
_atom_site_aniso_U_12
Ge1 0.0599(4) 0.0693(3) 0.0712(3) -0.0004(3) -0.0071(3) -0.0152(3)
Cl1 0.1275(13) 0.0814(9) 0.0594(6) -0.0217(7) -0.0181(7) 0.0160(9)
Cl2 0.0467(8) 0.0966(10) 0.1063(10) 0.0029(8) -0.0047(7) 0.0069(7)
P1 0.0465(7) 0.0483(6) 0.0390(5) 0.0001(5) 0.0000(5) -0.0029(5)
P2 0.0558(8) 0.0533(6) 0.0570(7) 0.0053(6) -0.0049(6) 0.0015(6)
C1 0.039(2) 0.050(2) 0.046(2) -0.002(2) 0.000(2) -0.0041(18)
C2 0.074(4) 0.058(3) 0.044(2) -0.003(2) -0.005(2) -0.002(2)
C3 0.081(4) 0.064(3) 0.056(3) 0.013(3) -0.005(3) -0.005(3)
C4 0.085(4) 0.055(3) 0.069(3) 0.011(3) 0.005(3) 0.000(3)
C5 0.108(5) 0.042(2) 0.069(3) -0.003(2) 0.015(3) -0.004(3)
C6 0.075(4) 0.062(3) 0.046(2) 0.001(2) 0.004(2) -0.011(2)
C7 0.058(3) 0.053(2) 0.0398(19) -0.0001(18) 0.000(2) -0.001(2)
C8 0.064(3) 0.069(3) 0.057(3) -0.004(2) 0.011(3) -0.002(2)
C9 0.100(5) 0.092(4) 0.060(3) -0.007(3) 0.022(3) -0.009(4)
C10 0.124(6) 0.112(5) 0.048(3) -0.007(3) 0.011(4) -0.006(5)
C11 0.118(6) 0.147(6) 0.050(3) -0.013(4) -0.023(3) 0.007(5)
C12 0.062(3) 0.104(4) 0.043(2) -0.008(3) 0.000(2) -0.004(3)
C13 0.043(3) 0.054(2) 0.034(2) -0.0023(18) -0.0012(18) -0.003(2)
C14 0.053(3) 0.058(3) 0.056(3) -0.002(2) -0.003(2) -0.003(2)
C15 0.057(4) 0.078(3) 0.057(3) -0.002(2) 0.003(2) -0.010(3)
C16 0.049(3) 0.090(4) 0.068(3) -0.017(3) -0.001(2) 0.008(3)
C17 0.059(3) 0.062(3) 0.070(3) -0.009(2) 0.002(3) 0.008(3)
C18 0.048(3) 0.051(2) 0.045(2) -0.0079(18) -0.0042(19) -0.002(2)
C19 0.055(3) 0.050(2) 0.069(3) 0.000(2) -0.006(3) -0.001(2)
C20 0.085(4) 0.061(3) 0.078(3) 0.007(3) -0.010(3) 0.001(3)
C21 0.096(5) 0.054(3) 0.119(5) 0.005(3) -0.025(4) 0.002(3)
C22 0.083(5) 0.067(4) 0.114(5) -0.022(4) -0.021(4) 0.003(3)
C23 0.086(5) 0.078(4) 0.081(4) -0.014(3) -0.001(3) 0.005(3)
C24 0.082(4) 0.055(3) 0.067(3) 0.000(3) -0.014(3) -0.002(3)
C25 0.061(4) 0.076(3) 0.057(3) 0.015(2) 0.003(3) -0.001(3)
C26 0.071(4) 0.125(5) 0.065(3) 0.026(3) -0.002(3) 0.006(3)
C27 0.091(6) 0.204(8) 0.073(4) 0.045(4) 0.014(4) 0.004(6)
C28 0.104(7) 0.223(9) 0.069(4) 0.044(5) -0.010(4) 0.003(6)
C29 0.079(6) 0.251(10) 0.084(5) 0.038(5) -0.027(4) 0.020(6)
C30 0.062(4) 0.156(6) 0.069(3) 0.016(4) -0.006(3) 0.007(4)

loop_
_atom_type_symbol
_atom_type_description
_atom_type_scat_dispersion_real
_atom_type_scat_dispersion_imag
_atom_type_scat_source
C C 0.0033 0.0016 'International Tables Vol C Tables 4.2.6.8 and 6.1.1.4'
H H 0.0000 0.0000 'International Tables Vol C Tables 4.2.6.8 and 6.1.1.4'
P P 0.1023 0.0942 'International Tables Vol C Tables 4.2.6.8 and 6.1.1.4'
Cl Cl 0.1484 0.1585 'International Tables Vol C Tables 4.2.6.8 and 6.1.1.4'
Ge Ge 0.1547 1.8001 'International Tables Vol C Tables 4.2.6.8 and 6.1.1.4'

loop_
_geom_angle_atom_site_label_1
_geom_angle_atom_site_label_2
_geom_angle_atom_site_label_3
_geom_angle
_geom_angle_site_symmetry_1
_geom_angle_site_symmetry_3
_geom_angle_publ_flag
Cl1 Ge1 Cl2 95.82(5) . . ?
Cl1 Ge1 P1 89.47(5) . . ?
Cl2 Ge1 P1 90.12(5) . . ?
Cl1 Ge1 P2 83.49(5) . . ?
Cl2 Ge1 P2 156.67(5) . . ?
P1 Ge1 P2 66.58(4) . . ?
C7 P1 C1 106.04(18) . . ?
C7 P1 C13 108.3(2) . . ?
C1 P1 C13 104.91(19) . . ?
C7 P1 Ge1 108.04(15) . . ?
C1 P1 Ge1 113.49(14) . . ?
C13 P1 Ge1 115.58(13) . . ?
C19 P2 C18 102.2(2) . . ?
C19 P2 C25 104.0(2) . . ?
C18 P2 C25 104.5(2) . . ?
C19 P2 Ge1 119.19(16) . . ?
C18 P2 Ge1 99.46(15) . . ?
C25 P2 Ge1 124.08(18) . . ?
C6 C1 C2 119.1(4) . . ?
C6 C1 P1 122.8(3) . . ?
C2 C1 P1 118.1(3) . . ?
C3 C2 C1 119.5(4) . . ?
C3 C2 H2 120.2 . . ?
C1 C2 H2 120.2 . . ?
C4 C3 C2 121.2(4) . . ?
C4 C3 H3 119.4 . . ?
C2 C3 H3 119.4 . . ?
C3 C4 C5 120.0(4) . . ?
C3 C4 H4 120.0 . . ?
C5 C4 H4 120.0 . . ?
C4 C5 C6 119.6(4) . . ?
C4 C5 H5 120.2 . . ?
C6 C5 H5 120.2 . . ?
C1 C6 C5 120.4(4) . . ?
C1 C6 H6 119.8 . . ?
C5 C6 H6 119.8 . . ?
C12 C7 C8 120.2(4) . . ?
C12 C7 P1 122.3(3) . . ?
C8 C7 P1 117.5(3) . . ?
C9 C8 C7 120.3(5) . . ?
C9 C8 H8 119.8 . . ?
C7 C8 H8 119.8 . . ?
C10 C9 C8 119.0(6) . . ?
C10 C9 H9 120.5 . . ?
C8 C9 H9 120.5 . . ?
C11 C10 C9 122.0(5) . . ?
C11 C10 H10 119.0 . . ?
C9 C10 H10 119.0 . . ?
C10 C11 C12 119.5(6) . . ?
C10 C11 H11 120.2 . . ?
C12 C11 H11 120.2 . . ?
C7 C12 C11 118.9(5) . . ?
C7 C12 H12 120.6 . . ?
C11 C12 H12 120.6 . . ?
C14 C13 C18 119.8(4) . . ?
C14 C13 P1 120.5(3) . . ?
C18 C13 P1 119.7(3) . . ?
C15 C14 C13 120.4(4) . . ?
C15 C14 H14 119.8 . . ?
C13 C14 H14 119.8 . . ?
C14 C15 C16 120.3(5) . . ?
C14 C15 H15 119.9 . . ?
C16 C15 H15 119.9 . . ?
C17 C16 C15 120.1(5) . . ?
C17 C16 H16 120.0 . . ?
C15 C16 H16 120.0 . . ?
C16 C17 C18 120.8(4) . . ?
C16 C17 H17 119.6 . . ?
C18 C17 H17 119.6 . . ?
C17 C18 C13 118.6(4) . . ?
C17 C18 P2 122.9(3) . . ?
C13 C18 P2 118.4(4) . . ?
C20 C19 C24 117.4(4) . . ?
C20 C19 P2 124.1(4) . . ?
C24 C19 P2 118.3(3) . . ?
C19 C20 C21 121.4(5) . . ?
C19 C20 H20 119.3 . . ?
C21 C20 H20 119.3 . . ?
C22 C21 C20 120.1(5) . . ?
C22 C21 H21 120.0 . . ?
C20 C21 H21 120.0 . . ?
C21 C22 C23 120.6(5) . . ?
C21 C22 H22 119.7 . . ?
C23 C22 H22 119.7 . . ?
C22 C23 C24 119.0(5) . . ?
C22 C23 H23 120.5 . . ?
C24 C23 H23 120.5 . . ?
C23 C24 C19 121.5(5) . . ?
C23 C24 H24 119.2 . . ?
C19 C24 H24 119.2 . . ?
C26 C25 C30 118.9(5) . . ?
C26 C25 P2 116.1(4) . . ?
C30 C25 P2 125.0(4) . . ?
C25 C26 C27 120.5(6) . . ?
C25 C26 H26 119.8 . . ?
C27 C26 H26 119.8 . . ?
C28 C27 C26 119.2(6) . . ?
C28 C27 H27 120.4 . . ?
C26 C27 H27 120.4 . . ?
C27 C28 C29 120.8(6) . . ?
C27 C28 H28 119.6 . . ?
C29 C28 H28 119.6 . . ?
C28 C29 C30 119.6(7) . . ?
C28 C29 H29 120.2 . . ?
C30 C29 H29 120.2 . . ?
C25 C30 C29 121.0(6) . . ?
C25 C30 H30 119.5 . . ?
C29 C30 H30 119.5 . . ?

loop_
_geom_bond_atom_site_label_1
_geom_bond_atom_site_label_2
_geom_bond_distance
_geom_bond_site_symmetry_2
_geom_bond_publ_flag
Ge1 Cl1 2.2753(15) . ?
Ge1 Cl2 2.3195(16) . ?
Ge1 P1 2.5153(13) . ?
Ge1 P2 3.1958(15) . ?
P1 C7 1.809(4) . ?
P1 C1 1.814(4) . ?
P1 C13 1.828(5) . ?
P2 C19 1.826(5) . ?
P2 C18 1.831(5) . ?
P2 C25 1.834(5) . ?
C1 C6 1.381(6) . ?
C1 C2 1.393(5) . ?
C2 C3 1.377(6) . ?
C2 H2 0.9500 . ?
C3 C4 1.368(6) . ?
C3 H3 0.9500 . ?
C4 C5 1.369(6) . ?
C4 H4 0.9500 . ?
C5 C6 1.396(6) . ?
C5 H5 0.9500 . ?
C6 H6 0.9500 . ?
C7 C12 1.381(6) . ?
C7 C8 1.393(6) . ?
C8 C9 1.388(6) . ?
C8 H8 0.9500 . ?
C9 C10 1.367(8) . ?
C9 H9 0.9500 . ?
C10 C11 1.364(9) . ?
C10 H10 0.9500 . ?
C11 C12 1.415(6) . ?
C11 H11 0.9500 . ?
C12 H12 0.9500 . ?
C13 C14 1.392(6) . ?
C13 C18 1.410(5) . ?
C14 C15 1.373(6) . ?
C14 H14 0.9500 . ?
C15 C16 1.388(7) . ?
C15 H15 0.9500 . ?
C16 C17 1.374(7) . ?
C16 H16 0.9500 . ?
C17 C18 1.397(7) . ?
C17 H17 0.9500 . ?
C19 C20 1.383(6) . ?
C19 C24 1.390(6) . ?
C20 C21 1.382(7) . ?
C20 H20 0.9500 . ?
C21 C22 1.354(7) . ?
C21 H21 0.9500 . ?
C22 C23 1.384(7) . ?
C22 H22 0.9500 . ?
C23 C24 1.384(7) . ?
C23 H23 0.9500 . ?
C24 H24 0.9500 . ?
C25 C26 1.371(7) . ?
C25 C30 1.373(7) . ?
C26 C27 1.396(7) . ?
C26 H26 0.9500 . ?
C27 C28 1.362(9) . ?
C27 H27 0.9500 . ?
C28 C29 1.365(10) . ?
C28 H28 0.9500 . ?
C29 C30 1.375(8) . ?
C29 H29 0.9500 . ?
C30 H30 0.9500 . ?
